data_2310189
loop_
_publ_author_name
'Ellinger, F.H.'
'Zachariasen, W.H.'

_publ_section_title
;
 The crystal structure of Pu Ga4 and Pu Ga6
;
_journal_name_full 'Acta Crystallographica (1,1948-23,1967)'
_journal_page_first 281
_journal_page_last 283
_journal_volume 19
_journal_year 1965
_chemical_formula_sum 'Ga6 Pu'
_space_group_IT_number 125
_symmetry_space_group_name_Hall 'P 4 2 -1ab'
_symmetry_space_group_name_H-M 'P 4/n b m :1'
_cell_angle_alpha 90
_cell_angle_beta 90
_cell_angle_gamma 90
_cell_formula_units_Z 2
_cell_length_a 5.942
_cell_length_b 5.942
_cell_length_c 7.617
_cell_volume 268.936
_citation_journal_id_ASTM ACCRA9
_cod_data_source_file Ellinger_ACCRA9_1965_335.cif
_cod_data_source_block Ga6Pu1
_cod_original_cell_volume 268.9362
_cod_original_sg_symbol_Hall '-P 4a 2b (x-1/4,y-1/4,z)'
_cod_original_formula_sum 'Ga6 Pu1'
_cod_database_code 2310189

loop_
_symmetry_equiv_pos_as_xyz
x,y,z
-y,x,z
-x,-y,z
y,-x,z
x,-y,-z
y,x,-z
-x,y,-z
-y,-x,-z
-x+1/2,-y+1/2,-z
y+1/2,-x+1/2,-z
x+1/2,y+1/2,-z
-y+1/2,x+1/2,-z
-x+1/2,y+1/2,z
-y+1/2,-x+1/2,z
x+1/2,-y+1/2,z
y+1/2,x+1/2,z

loop_
_atom_site_label
_atom_site_type_symbol
_atom_site_fract_x
_atom_site_fract_y
_atom_site_fract_z
_atom_site_occupancy
_atom_site_U_iso_or_equiv
Ga1 Ga 0 0 0.167 1 0.0
Ga2 Ga 0.187 0.687 0.35 1 0.0
Pu1 Pu 0 0.5 0 1 0.0
